data_1507681
loop_
_publ_author_name
'Tom\'as-Mendivil, Eder'
'Toullec, Patrick Y.'
'D\'iez, Josefina'
'Conejero, Salvador'
'Michelet, V\'eronique'
'Cadierno, Victorio'

_publ_section_title
;
 Cycloisomerization versus hydration reactions in aqueous media: a
 Au(III)-NHC catalyst that makes the difference.
;
_journal_issue 10
_journal_name_full 'Organic letters'
_journal_page_first 2520
_journal_page_last 2523
_journal_paper_doi 10.1021/ol300811e
_journal_volume 14
_journal_year 2012
_chemical_compound_source synthesis
_chemical_formula_moiety 'C12 H15 Au Cl3 N3 O3 S, C2 H6 O S'
_chemical_formula_sum 'C14 H21 Au Cl3 N3 O4 S2'
_chemical_formula_weight 662.77
_chemical_name_systematic
;
 ?
;
_space_group_IT_number 15
_symmetry_cell_setting monoclinic
_symmetry_Int_Tables_number 15
_symmetry_space_group_name_Hall '-C 2yc'
_symmetry_space_group_name_H-M 'C 1 2/c 1'
_atom_sites_solution_hydrogens geom
_atom_sites_solution_primary direct
_atom_sites_solution_secondary difmap
_audit_creation_method SHELXL-97
_cell_angle_alpha 90.000
_cell_angle_beta 107.214(5)
_cell_angle_gamma 90.000
_cell_formula_units_Z 8
_cell_length_a 25.769(5)
_cell_length_b 11.480(5)
_cell_length_c 18.590(5)
_cell_measurement_reflns_used 1871
_cell_measurement_temperature 150.0
_cell_measurement_theta_max 42.4254
_cell_measurement_theta_min 3.5883
_cell_volume 5253(3)
_computing_cell_refinement
;
CrysAlisPro, Oxford Diffraction Ltd.,
Version 1.171.34.36 (release 02-08-2010 CrysAlis171 .NET)
(compiled Aug  2 2010,13:00:58)
;
_computing_data_collection
;
CrysAlisPro, Oxford Diffraction Ltd.,
Version 1.171.34.36 (release 02-08-2010 CrysAlis171 .NET)
(compiled Aug  2 2010,13:00:58)
;
_computing_data_reduction
;
CrysAlisPro, Oxford Diffraction Ltd.,
Version 1.171.34.36 (release 02-08-2010 CrysAlis171 .NET)
(compiled Aug  2 2010,13:00:58)
;
_computing_molecular_graphics 'Ortep-3 for Windows (Farrugia, 1997), PLATON (Spek, 2007)'
_computing_publication_material 'WinGX publication routines (Farrugia, 1999)'
_computing_structure_refinement 'SHELXL-97 (Sheldrick, 2008)'
_computing_structure_solution 'SIR2004(Burla, 2005)'
_diffrn_ambient_temperature 150(2)
_diffrn_detector_area_resol_mean 8.2640
_diffrn_measured_fraction_theta_full 0.969
_diffrn_measured_fraction_theta_max 0.970
_diffrn_measurement_device CCD
_diffrn_measurement_device_type 'Xcalibur, Onyx, Nova'
_diffrn_measurement_method '\w scans'
_diffrn_radiation_monochromator graphite
_diffrn_radiation_source 'Nova (Cu) X-ray Source'
_diffrn_radiation_type CuK\a
_diffrn_radiation_wavelength 1.54180
_diffrn_reflns_av_R_equivalents 0.0759
_diffrn_reflns_av_sigmaI/netI 0.0678
_diffrn_reflns_limit_h_max 30
_diffrn_reflns_limit_h_min -29
_diffrn_reflns_limit_k_max 12
_diffrn_reflns_limit_k_min -13
_diffrn_reflns_limit_l_max 22
_diffrn_reflns_limit_l_min -20
_diffrn_reflns_number 8081
_diffrn_reflns_theta_full 68.53
_diffrn_reflns_theta_max 68.53
_diffrn_reflns_theta_min 3.59
_exptl_absorpt_coefficient_mu 15.011
_exptl_absorpt_correction_T_max 1.00000
_exptl_absorpt_correction_T_min 0.17555
_exptl_absorpt_correction_type multi-scan
_exptl_absorpt_process_details
;
CrysAlisPro, Agilent Technologies,
Version 1.171.35.19 (release 27-10-2011 CrysAlis171 .NET)
(compiled Oct 27 2011,15:02:11)
Empirical absorption correction using spherical harmonics,
 implemented in SCALE3 ABSPACK scaling algorithm.
;
_exptl_crystal_colour Yellow
_exptl_crystal_density_diffrn 1.676
_exptl_crystal_density_method 'not measured'
_exptl_crystal_description prism
_exptl_crystal_F_000 2560
_exptl_crystal_size_max 0.161
_exptl_crystal_size_mid 0.14
_exptl_crystal_size_min 0.062
_refine_diff_density_max 2.573
_refine_diff_density_min -3.673
_refine_diff_density_rms 0.296
_refine_ls_extinction_method none
_refine_ls_goodness_of_fit_ref 1.077
_refine_ls_hydrogen_treatment constr
_refine_ls_matrix_type full
_refine_ls_number_parameters 220
_refine_ls_number_reflns 4690
_refine_ls_number_restraints 0
_refine_ls_restrained_S_all 1.077
_refine_ls_R_factor_all 0.0911
_refine_ls_R_factor_gt 0.0824
_refine_ls_shift/su_max 0.047
_refine_ls_shift/su_mean 0.005
_refine_ls_structure_factor_coef Fsqd
_refine_ls_weighting_details 'calc w=1/[\s^2^(Fo^2^)+(0.1565P)^2^+71.7178P] where P=(Fo^2^+2Fc^2^)/3'
_refine_ls_weighting_scheme calc
_refine_ls_wR_factor_gt 0.2273
_refine_ls_wR_factor_ref 0.2386
_reflns_number_gt 4110
_reflns_number_total 4690
_reflns_threshold_expression >2\s(I)
_cod_data_source_file ol300811e_si_002.cif
_cod_data_source_block 3
_cod_depositor_comments 'Adding full bibliography for 1507681--1507682.cif.'
_cod_original_sg_symbol_H-M 'C 2/c'
_cod_database_code 1507681

loop_
_symmetry_equiv_pos_as_xyz
'x, y, z'
'-x, y, -z+1/2'
'x+1/2, y+1/2, z'
'-x+1/2, y+1/2, -z+1/2'
'-x, -y, -z'
'x, -y, z-1/2'
'-x+1/2, -y+1/2, -z'
'x+1/2, -y+1/2, z-1/2'

loop_
_atom_site_label
_atom_site_type_symbol
_atom_site_fract_x
_atom_site_fract_y
_atom_site_fract_z
_atom_site_U_iso_or_equiv
_atom_site_adp_type
_atom_site_occupancy
_atom_site_symmetry_multiplicity
_atom_site_calc_flag
_atom_site_refinement_flags
C1 C 0.3386(4) 0.3453(10) 0.6035(5) 0.033(2) Uani 1 1 d .
C2 C 0.2873(4) 0.3741(11) 0.6791(6) 0.039(3) Uani 1 1 d .
H2 H 0.2674 0.3617 0.7127 0.047 Uiso 1 1 calc R
C3 C 0.2944(5) 0.4751(11) 0.6494(6) 0.042(3) Uani 1 1 d .
H3 H 0.2805 0.5464 0.6587 0.050 Uiso 1 1 calc R
C4 C 0.3394(4) 0.5428(11) 0.5512(6) 0.040(2) Uani 1 1 d .
H4A H 0.3705 0.5171 0.5362 0.047 Uiso 1 1 calc R
H4B H 0.3488 0.6158 0.5782 0.047 Uiso 1 1 calc R
C5 C 0.2920(5) 0.5619(12) 0.4822(6) 0.044(3) Uani 1 1 d .
H5A H 0.2853 0.4915 0.4520 0.053 Uiso 1 1 calc R
H5B H 0.2597 0.5784 0.4971 0.053 Uiso 1 1 calc R
C6 C 0.3025(5) 0.6610(11) 0.4360(6) 0.040(2) Uani 1 1 d .
H6A H 0.3340 0.6430 0.4196 0.048 Uiso 1 1 calc R
H6B H 0.3107 0.7304 0.4670 0.048 Uiso 1 1 calc R
C7 C 0.3173(5) 0.1694(11) 0.6691(7) 0.047(3) Uani 1 1 d .
H7A H 0.3301 0.1277 0.6323 0.056 Uiso 1 1 calc R
H7B H 0.2810 0.1415 0.6649 0.056 Uiso 1 1 calc R
C8 C 0.3529(6) 0.1416(16) 0.7448(9) 0.075(2) Uani 1 1 d .
C12 C 0.3737(6) 0.0025(16) 0.8411(9) 0.075(2) Uani 1 1 d .
H12 H 0.3665 -0.0696 0.8588 0.090 Uiso 1 1 calc R
C11 C 0.4158(6) 0.0746(16) 0.8868(9) 0.075(2) Uani 1 1 d .
H11 H 0.4371 0.0500 0.9340 0.090 Uiso 1 1 calc R
C10 C 0.4239(6) 0.1847(16) 0.8579(9) 0.075(2) Uani 1 1 d .
H10 H 0.4499 0.2360 0.8864 0.090 Uiso 1 1 calc R
C9 C 0.3923(7) 0.2141(16) 0.7866(10) 0.075(2) Uani 1 1 d .
H9 H 0.3980 0.2854 0.7664 0.090 Uiso 1 1 calc R
C13 C 0.3694(15) 0.351(2) 0.3129(14) 0.152(13) Uani 1 1 d .
H13A H 0.3323 0.3767 0.2985 0.229 Uiso 1 1 calc R
H13B H 0.3742 0.2885 0.3483 0.229 Uiso 1 1 calc R
H13C H 0.3786 0.3254 0.2691 0.229 Uiso 1 1 calc R
C14 C 0.479(3) 0.395(4) 0.384(6) 0.51(7) Uani 1 1 d .
H14A H 0.5084 0.4478 0.4059 0.765 Uiso 1 1 calc R
H14B H 0.4848 0.3602 0.3396 0.765 Uiso 1 1 calc R
H14C H 0.4781 0.3351 0.4193 0.765 Uiso 1 1 calc R
N1 N 0.3268(3) 0.4557(8) 0.6012(4) 0.0326(18) Uani 1 1 d .
N2 N 0.3145(4) 0.2904(8) 0.6514(6) 0.038(2) Uani 1 1 d .
N3 N 0.3451(4) 0.0387(9) 0.7732(5) 0.043(2) Uani 1 1 d .
O1 O 0.2378(3) 0.5804(8) 0.3116(4) 0.0464(19) Uani 1 1 d .
H1 H 0.2289 0.5285 0.3359 0.070 Uiso 1 1 calc R
O2 O 0.2614(4) 0.7811(7) 0.3134(5) 0.047(2) Uani 1 1 d .
O3 O 0.2006(4) 0.7176(9) 0.3819(6) 0.058(2) Uani 1 1 d .
O4 O 0.4105(9) 0.498(3) 0.4350(14) 0.203(13) Uani 1 1 d .
S1 S 0.24577(11) 0.6898(3) 0.35512(14) 0.0374(6) Uani 1 1 d .
S2 S 0.4144(4) 0.4748(7) 0.3571(7) 0.169(4) Uani 1 1 d .
Cl1 Cl 0.45833(11) 0.3373(3) 0.65088(18) 0.0552(8) Uani 1 1 d .
Cl2 Cl 0.31485(12) 0.1997(4) 0.46305(19) 0.0629(9) Uani 1 1 d .
Cl3 Cl 0.44716(12) 0.1747(4) 0.49916(18) 0.0598(9) Uani 1 1 d .
Au1 Au 0.388542(16) 0.26701(5) 0.55400(2) 0.0378(3) Uani 1 1 d .

loop_
_atom_site_aniso_label
_atom_site_aniso_U_11
_atom_site_aniso_U_22
_atom_site_aniso_U_33
_atom_site_aniso_U_23
_atom_site_aniso_U_13
_atom_site_aniso_U_12
C1 0.042(5) 0.032(6) 0.030(4) 0.005(4) 0.018(4) 0.000(4)
C2 0.045(5) 0.045(8) 0.030(5) 0.003(5) 0.016(4) -0.004(5)
C3 0.053(6) 0.036(7) 0.040(5) -0.002(5) 0.018(5) 0.007(5)
C4 0.046(5) 0.033(7) 0.045(6) -0.002(5) 0.022(4) -0.006(5)
C5 0.056(6) 0.038(7) 0.042(5) 0.012(5) 0.020(5) -0.005(5)
C6 0.053(6) 0.032(7) 0.036(5) -0.002(5) 0.016(4) -0.003(5)
C7 0.060(7) 0.037(7) 0.045(6) 0.011(6) 0.018(5) -0.009(5)
C8 0.073(4) 0.067(5) 0.071(4) 0.036(4) -0.001(3) -0.027(4)
C12 0.073(4) 0.067(5) 0.071(4) 0.036(4) -0.001(3) -0.027(4)
C11 0.073(4) 0.067(5) 0.071(4) 0.036(4) -0.001(3) -0.027(4)
C10 0.073(4) 0.067(5) 0.071(4) 0.036(4) -0.001(3) -0.027(4)
C9 0.073(4) 0.067(5) 0.071(4) 0.036(4) -0.001(3) -0.027(4)
C13 0.27(4) 0.10(2) 0.092(16) 0.013(15) 0.06(2) -0.04(2)
C14 0.52(9) 0.13(3) 1.2(2) 0.23(7) 0.75(13) 0.16(5)
N1 0.049(5) 0.022(5) 0.032(4) 0.003(4) 0.020(3) 0.001(3)
N2 0.045(5) 0.023(5) 0.048(5) 0.001(4) 0.019(4) 0.003(4)
N3 0.049(5) 0.033(6) 0.050(5) 0.010(5) 0.016(4) -0.001(4)
O1 0.072(5) 0.035(5) 0.038(4) 0.001(4) 0.024(3) -0.010(4)
O2 0.063(5) 0.033(5) 0.050(5) 0.007(4) 0.023(4) 0.003(4)
O3 0.053(5) 0.057(7) 0.070(6) 0.007(5) 0.029(5) 0.015(4)
O4 0.133(16) 0.32(4) 0.18(2) -0.05(2) 0.084(15) 0.052(19)
S1 0.0500(14) 0.0300(15) 0.0383(12) 0.0009(12) 0.0225(11) -0.0004(11)
S2 0.160(7) 0.100(5) 0.299(13) 0.020(7) 0.151(8) 0.017(5)
Cl1 0.0412(13) 0.063(2) 0.0596(16) -0.0228(16) 0.0120(11) -0.0011(13)
Cl2 0.0432(14) 0.084(3) 0.0599(18) -0.0351(19) 0.0130(13) -0.0017(15)
Cl3 0.0477(14) 0.073(2) 0.0586(17) -0.0251(17) 0.0152(12) 0.0089(14)
Au1 0.0380(3) 0.0375(4) 0.0382(4) -0.00667(18) 0.0118(2) 0.00265(16)

loop_
_atom_type_symbol
_atom_type_description
_atom_type_scat_dispersion_real
_atom_type_scat_dispersion_imag
_atom_type_scat_source
C C 0.0181 0.0091 'International Tables Vol C Tables 4.2.6.8 and 6.1.1.4'
H H 0.0000 0.0000 'International Tables Vol C Tables 4.2.6.8 and 6.1.1.4'
N N 0.0311 0.0180 'International Tables Vol C Tables 4.2.6.8 and 6.1.1.4'
O O 0.0492 0.0322 'International Tables Vol C Tables 4.2.6.8 and 6.1.1.4'
S S 0.3331 0.5567 'International Tables Vol C Tables 4.2.6.8 and 6.1.1.4'
Cl Cl 0.3639 0.7018 'International Tables Vol C Tables 4.2.6.8 and 6.1.1.4'
Au Au -4.4197 7.2980 'International Tables Vol C Tables 4.2.6.8 and 6.1.1.4'

loop_
_geom_angle_atom_site_label_1
_geom_angle_atom_site_label_2
_geom_angle_atom_site_label_3
_geom_angle
N1 C1 N2 108.8(9)
N1 C1 Au1 126.6(7)
N2 C1 Au1 124.4(8)
C3 C2 N2 108.0(9)
C3 C2 H2 126.0
N2 C2 H2 126.0
C2 C3 N1 108.0(10)
C2 C3 H3 126.0
N1 C3 H3 126.0
N1 C4 C5 111.4(9)
N1 C4 H4A 109.3
C5 C4 H4A 109.3
N1 C4 H4B 109.3
C5 C4 H4B 109.3
H4A C4 H4B 108.0
C6 C5 C4 111.2(10)
C6 C5 H5A 109.4
C4 C5 H5A 109.4
C6 C5 H5B 109.4
C4 C5 H5B 109.4
H5A C5 H5B 108.0
C5 C6 S1 112.4(8)
C5 C6 H6A 109.1
S1 C6 H6A 109.1
C5 C6 H6B 109.1
S1 C6 H6B 109.1
H6A C6 H6B 107.9
N2 C7 C8 114.0(12)
N2 C7 H7A 108.7
C8 C7 H7A 108.8
N2 C7 H7B 108.7
C8 C7 H7B 108.7
H7A C7 H7B 107.6
N3 C8 C9 119.3(13)
N3 C8 C7 116.5(13)
C9 C8 C7 124.2(14)
N3 C12 C11 119.7(14)
N3 C12 H12 120.1
C11 C12 H12 120.1
C10 C11 C12 117.6(13)
C10 C11 H11 121.2
C12 C11 H11 121.2
C9 C10 C11 118.3(15)
C9 C10 H10 120.8
C11 C10 H10 120.8
C8 C9 C10 121.8(15)
C8 C9 H9 119.1
C10 C9 H9 119.1
S2 C13 H13A 109.5
S2 C13 H13B 109.5
H13A C13 H13B 109.5
S2 C13 H13C 109.5
H13A C13 H13C 109.5
H13B C13 H13C 109.5
S2 C14 H14A 109.4
S2 C14 H14B 109.6
H14A C14 H14B 109.5
S2 C14 H14C 109.5
H14A C14 H14C 109.5
H14B C14 H14C 109.5
C1 N1 C3 107.9(9)
C1 N1 C4 126.4(9)
C3 N1 C4 125.3(9)
C2 N2 C1 107.4(9)
C2 N2 C7 126.2(9)
C1 N2 C7 126.4(9)
C12 N3 C8 123.2(13)
S1 O1 H1 109.5
O3 S1 O2 114.5(6)
O3 S1 O1 112.6(6)
O2 S1 O1 110.0(5)
O3 S1 C6 107.2(6)
O2 S1 C6 107.4(6)
O1 S1 C6 104.5(6)
O4 S2 C14 98(3)
O4 S2 C13 110.3(15)
C14 S2 C13 98(3)
C1 Au1 Cl2 89.2(3)
C1 Au1 Cl1 86.7(3)
Cl2 Au1 Cl1 175.65(10)
C1 Au1 Cl3 178.8(3)
Cl2 Au1 Cl3 91.55(11)
Cl1 Au1 Cl3 92.57(11)

loop_
_geom_bond_atom_site_label_1
_geom_bond_atom_site_label_2
_geom_bond_distance
C1 N1 1.301(14)
C1 N2 1.379(13)
C1 Au1 2.003(10)
C2 C3 1.319(17)
C2 N2 1.377(15)
C2 H2 0.9300
C3 N1 1.414(13)
C3 H3 0.9300
C4 N1 1.464(14)
C4 C5 1.503(16)
C4 H4A 0.9700
C4 H4B 0.9700
C5 C6 1.497(16)
C5 H5A 0.9700
C5 H5B 0.9700
C6 S1 1.790(11)
C6 H6A 0.9700
C6 H6B 0.9700
C7 N2 1.425(16)
C7 C8 1.469(18)
C7 H7A 0.9700
C7 H7B 0.9700
C8 N3 1.334(18)
C8 C9 1.36(2)
C12 N3 1.326(17)
C12 C11 1.43(2)
C12 H12 0.9300
C11 C10 1.41(2)
C11 H11 0.9300
C10 C9 1.38(2)
C10 H10 0.9300
C9 H9 0.9300
C13 S2 1.86(3)
C13 H13A 0.9600
C13 H13B 0.9600
C13 H13C 0.9600
C14 S2 1.84(5)
C14 H14A 0.9600
C14 H14B 0.9600
C14 H14C 0.9600
O1 S1 1.475(9)
O1 H1 0.8200
O2 S1 1.431(9)
O3 S1 1.431(9)
O4 S2 1.50(2)
Cl1 Au1 2.283(3)
Cl2 Au1 2.272(3)
Cl3 Au1 2.314(3)

loop_
_geom_torsion_atom_site_label_1
_geom_torsion_atom_site_label_2
_geom_torsion_atom_site_label_3
_geom_torsion_atom_site_label_4
_geom_torsion
N2 C2 C3 N1 0.3(12)
N1 C4 C5 C6 173.1(9)
C4 C5 C6 S1 -177.8(8)
N2 C7 C8 N3 160.5(14)
N2 C7 C8 C9 -19(3)
N3 C12 C11 C10 2(3)
C12 C11 C10 C9 -2(3)
N3 C8 C9 C10 -1(3)
C7 C8 C9 C10 178.6(18)
C11 C10 C9 C8 2(3)
N2 C1 N1 C3 0.5(12)
Au1 C1 N1 C3 -174.4(8)
N2 C1 N1 C4 -173.0(9)
Au1 C1 N1 C4 12.0(15)
C2 C3 N1 C1 -0.5(13)
C2 C3 N1 C4 173.1(10)
C5 C4 N1 C1 95.8(13)
C5 C4 N1 C3 -76.6(13)
C3 C2 N2 C1 0.0(12)
C3 C2 N2 C7 180.0(11)
N1 C1 N2 C2 -0.4(12)
Au1 C1 N2 C2 174.7(7)
N1 C1 N2 C7 179.7(10)
Au1 C1 N2 C7 -5.2(15)
C8 C7 N2 C2 -74.0(16)
C8 C7 N2 C1 105.9(14)
C11 C12 N3 C8 -1(3)
C9 C8 N3 C12 0(3)
C7 C8 N3 C12 -179.2(15)
C5 C6 S1 O3 59.7(10)
C5 C6 S1 O2 -176.8(8)
C5 C6 S1 O1 -60.0(9)
N1 C1 Au1 Cl2 -103.0(9)
N2 C1 Au1 Cl2 82.8(9)
N1 C1 Au1 Cl1 78.3(9)
N2 C1 Au1 Cl1 -95.9(9)
N1 C1 Au1 Cl3 130(16)
N2 C1 Au1 Cl3 -44(17)
